data_2233173
loop_
_publ_author_name
'Zhang, Chen-Guang'
'Luo, Yang-Hui'

_publ_section_title
;
 6-Chloroquinolin-2(1<i>H</i>)-one
;
_journal_coeditor_code HB6549
_journal_issue 1
_journal_name_full 'Acta Crystallographica Section E'
_journal_page_first o188
_journal_paper_doi 10.1107/S1600536811053359
_journal_volume 68
_journal_year 2012
_chemical_formula_iupac 'C9 H6 Cl N O'
_chemical_formula_moiety 'C9 H6 Cl N O'
_chemical_formula_sum 'C9 H6 Cl N O'
_chemical_formula_weight 179.60
_chemical_name_systematic
;
6-Chloroquinolin-2(1<i>H</i>)-one
;
_space_group_IT_number 56
_symmetry_cell_setting orthorhombic
_symmetry_space_group_name_Hall '-P 2ab 2ac'
_symmetry_space_group_name_H-M 'P c c n'
_atom_sites_solution_hydrogens geom
_atom_sites_solution_primary direct
_atom_sites_solution_secondary difmap
_audit_creation_method SHELXL-97
_cell_angle_alpha 90.00
_cell_angle_beta 90.00
_cell_angle_gamma 90.00
_cell_formula_units_Z 8
_cell_length_a 24.951(19)
_cell_length_b 7.733(6)
_cell_length_c 7.988(6)
_cell_measurement_reflns_used 1357
_cell_measurement_temperature 296(2)
_cell_measurement_theta_max 25.00
_cell_measurement_theta_min 1.63
_cell_volume 1541(2)
_computing_cell_refinement 'CrystalClear (Rigaku, 2005)'
_computing_data_collection 'CrystalClear (Rigaku, 2005)'
_computing_data_reduction 'CrystalClear (Rigaku, 2005)'
_computing_molecular_graphics 'DIAMOND (Brandenburg & Putz, 2005)'
_computing_publication_material 'SHELXL97 (Sheldrick, 2008)'
_computing_structure_refinement 'SHELXL97 (Sheldrick, 2008)'
_computing_structure_solution 'SHELXS97 (Sheldrick, 2008)'
_diffrn_ambient_temperature 296(2)
_diffrn_detector_area_resol_mean 13.6612
_diffrn_measured_fraction_theta_full 0.997
_diffrn_measured_fraction_theta_max 0.997
_diffrn_measurement_device_type 'Rigaku SCXmini CCD'
_diffrn_measurement_method CCD_Profile_fitting
_diffrn_radiation_monochromator graphite
_diffrn_radiation_source 'fine-focus sealed tube'
_diffrn_radiation_type MoK\a
_diffrn_radiation_wavelength 0.71073
_diffrn_reflns_av_R_equivalents 0.0241
_diffrn_reflns_av_sigmaI/netI 0.0138
_diffrn_reflns_limit_h_max 29
_diffrn_reflns_limit_h_min -29
_diffrn_reflns_limit_k_max 9
_diffrn_reflns_limit_k_min -9
_diffrn_reflns_limit_l_max 9
_diffrn_reflns_limit_l_min -8
_diffrn_reflns_number 9911
_diffrn_reflns_theta_full 25.00
_diffrn_reflns_theta_max 25.00
_diffrn_reflns_theta_min 1.63
_diffrn_standards_decay_% 0
_diffrn_standards_interval_count 2
_diffrn_standards_interval_time 150
_exptl_absorpt_coefficient_mu 0.435
_exptl_absorpt_correction_T_max 0.917
_exptl_absorpt_correction_T_min 0.917
_exptl_absorpt_correction_type multi-scan
_exptl_absorpt_process_details '(CrystalClear; Rigaku, 2005)'
_exptl_crystal_colour Pink
_exptl_crystal_density_diffrn 1.548
_exptl_crystal_density_method 'not measured'
_exptl_crystal_description Prism
_exptl_crystal_F_000 736
_exptl_crystal_size_max 0.20
_exptl_crystal_size_mid 0.20
_exptl_crystal_size_min 0.20
_refine_diff_density_max 0.165
_refine_diff_density_min -0.234
_refine_ls_extinction_method none
_refine_ls_goodness_of_fit_ref 1.058
_refine_ls_hydrogen_treatment mixed
_refine_ls_matrix_type full
_refine_ls_number_parameters 113
_refine_ls_number_reflns 1353
_refine_ls_number_restraints 0
_refine_ls_restrained_S_all 1.058
_refine_ls_R_factor_all 0.0375
_refine_ls_R_factor_gt 0.0301
_refine_ls_shift/su_max 0.001
_refine_ls_shift/su_mean 0.000
_refine_ls_structure_factor_coef Fsqd
_refine_ls_weighting_details 'calc w=1/[\s^2^(Fo^2^)+(0.0469P)^2^+0.4479P] where P=(Fo^2^+2Fc^2^)/3'
_refine_ls_weighting_scheme calc
_refine_ls_wR_factor_gt 0.0818
_refine_ls_wR_factor_ref 0.0878
_reflns_number_gt 1161
_reflns_number_total 1353
_reflns_threshold_expression I>2\s(I)
_cod_data_source_file hb6549.cif
_cod_data_source_block I
_cod_database_code 2233173
_cod_database_fobs_code 2233173

loop_
_symmetry_equiv_pos_as_xyz
'x, y, z'
'-x+1/2, -y+1/2, z'
'-x, y+1/2, -z+1/2'
'x+1/2, -y, -z+1/2'
'-x, -y, -z'
'x-1/2, y-1/2, -z'
'x, -y-1/2, z-1/2'
'-x-1/2, y, z-1/2'

loop_
_atom_site_type_symbol
_atom_site_label
_atom_site_fract_x
_atom_site_fract_y
_atom_site_fract_z
_atom_site_U_iso_or_equiv
_atom_site_adp_type
_atom_site_calc_flag
_atom_site_refinement_flags
_atom_site_occupancy
_atom_site_symmetry_multiplicity
Cl Cl1 0.73621(2) 1.01875(7) 0.69204(7) 0.0614(2) Uani d . 1 1
N N1 0.54956(5) 0.88864(17) 1.12378(17) 0.0369(3) Uani d . 1 1
O O1 0.49027(5) 0.70991(15) 1.25021(16) 0.0472(3) Uani d . 1 1
C C1 0.53024(6) 0.7277(2) 1.1598(2) 0.0369(4) Uani d . 1 1
C C5 0.59440(6) 0.9205(2) 1.02710(19) 0.0349(4) Uani d . 1 1
C C2 0.55943(7) 0.5842(2) 1.0882(2) 0.0398(4) Uani d . 1 1
H H2 0.5477 0.4719 1.1079 0.048 Uiso calc R 1 1
C C4 0.62280(6) 0.7806(2) 0.95924(19) 0.0357(4) Uani d . 1 1
C C9 0.66766(7) 0.8129(2) 0.8591(2) 0.0409(4) Uani d . 1 1
H H9 0.6871 0.7214 0.8140 0.049 Uiso calc R 1 1
C C7 0.65567(7) 1.1184(2) 0.8970(2) 0.0487(5) Uani d . 1 1
H H7 0.6671 1.2308 0.8759 0.058 Uiso calc R 1 1
C C8 0.68283(7) 0.9794(2) 0.8280(2) 0.0426(4) Uani d . 1 1
C C3 0.60308(7) 0.6101(2) 0.9940(2) 0.0404(4) Uani d . 1 1
H H3 0.6211 0.5151 0.9500 0.049 Uiso calc R 1 1
C C6 0.61155(7) 1.0894(2) 0.9970(2) 0.0453(4) Uani d . 1 1
H H6 0.5933 1.1821 1.0443 0.054 Uiso calc R 1 1
H H1 0.5337(8) 0.980(2) 1.170(2) 0.044(5) Uiso d . 1 1

loop_
_atom_site_aniso_label
_atom_site_aniso_U_11
_atom_site_aniso_U_22
_atom_site_aniso_U_33
_atom_site_aniso_U_12
_atom_site_aniso_U_13
_atom_site_aniso_U_23
Cl1 0.0512(3) 0.0595(3) 0.0736(4) 0.0024(2) 0.0190(2) 0.0143(2)
N1 0.0428(8) 0.0276(7) 0.0404(8) 0.0031(6) 0.0035(6) -0.0012(6)
O1 0.0483(7) 0.0359(7) 0.0574(8) -0.0015(5) 0.0130(7) 0.0020(6)
C1 0.0406(9) 0.0330(9) 0.0371(9) -0.0011(7) -0.0033(7) 0.0012(7)
C5 0.0383(8) 0.0322(8) 0.0342(8) 0.0014(7) -0.0020(7) -0.0001(7)
C2 0.0470(10) 0.0269(8) 0.0454(9) 0.0006(7) -0.0023(8) -0.0004(7)
C4 0.0394(8) 0.0317(9) 0.0359(9) 0.0045(6) -0.0050(7) 0.0004(7)
C9 0.0399(9) 0.0400(9) 0.0428(10) 0.0078(7) -0.0007(8) -0.0004(8)
C7 0.0499(10) 0.0343(9) 0.0618(11) -0.0035(8) 0.0056(9) 0.0036(9)
C8 0.0368(9) 0.0450(10) 0.0461(10) 0.0016(7) 0.0009(7) 0.0049(8)
C3 0.0475(10) 0.0298(8) 0.0440(10) 0.0078(7) -0.0022(8) -0.0025(7)
C6 0.0506(10) 0.0294(9) 0.0558(11) 0.0031(7) 0.0071(9) -0.0024(8)

loop_
_atom_type_symbol
_atom_type_description
_atom_type_scat_dispersion_real
_atom_type_scat_dispersion_imag
_atom_type_scat_source
C C 0.0033 0.0016 'International Tables Vol C Tables 4.2.6.8 and 6.1.1.4'
H H 0.0000 0.0000 'International Tables Vol C Tables 4.2.6.8 and 6.1.1.4'
N N 0.0061 0.0033 'International Tables Vol C Tables 4.2.6.8 and 6.1.1.4'
O O 0.0106 0.0060 'International Tables Vol C Tables 4.2.6.8 and 6.1.1.4'
Cl Cl 0.1484 0.1585 'International Tables Vol C Tables 4.2.6.8 and 6.1.1.4'

loop_
_geom_angle_atom_site_label_1
_geom_angle_atom_site_label_2
_geom_angle_atom_site_label_3
_geom_angle
C1 N1 C5 124.49(14)
C1 N1 H1 118.7(12)
C5 N1 H1 116.7(12)
O1 C1 N1 120.54(15)
O1 C1 C2 123.46(15)
N1 C1 C2 116.00(15)
N1 C5 C6 120.77(14)
N1 C5 C4 119.20(14)
C6 C5 C4 120.03(16)
C3 C2 C1 121.17(15)
C3 C2 H2 119.4
C1 C2 H2 119.4
C9 C4 C5 119.21(15)
C9 C4 C3 123.33(15)
C5 C4 C3 117.44(15)
C8 C9 C4 119.66(15)
C8 C9 H9 120.2
C4 C9 H9 120.2
C6 C7 C8 119.65(16)
C6 C7 H7 120.2
C8 C7 H7 120.2
C9 C8 C7 121.59(17)
C9 C8 Cl1 119.31(14)
C7 C8 Cl1 119.06(14)
C2 C3 C4 121.70(15)
C2 C3 H3 119.2
C4 C3 H3 119.2
C7 C6 C5 119.83(16)
C7 C6 H6 120.1
C5 C6 H6 120.1

loop_
_geom_bond_atom_site_label_1
_geom_bond_atom_site_label_2
_geom_bond_distance
Cl1 C8 1.745(2)
N1 C1 1.365(2)
N1 C5 1.382(2)
N1 H1 0.887(19)
O1 C1 1.239(2)
C1 C2 1.445(2)
C5 C6 1.395(2)
C5 C4 1.402(2)
C2 C3 1.339(2)
C2 H2 0.9300
C4 C9 1.398(2)
C4 C3 1.434(2)
C9 C8 1.365(3)
C9 H9 0.9300
C7 C6 1.379(3)
C7 C8 1.385(3)
C7 H7 0.9300
C3 H3 0.9300
C6 H6 0.9300

loop_
_geom_hbond_atom_site_label_D
_geom_hbond_atom_site_label_H
_geom_hbond_atom_site_label_A
_geom_hbond_site_symmetry_A
_geom_hbond_distance_DH
_geom_hbond_distance_HA
_geom_hbond_distance_DA
_geom_hbond_angle_DHA
N1 H1 O1 3_657 0.887(19) 1.98(2) 2.859(2) 168.7(17)

loop_
_cod_related_entry_id
_cod_related_entry_database
_cod_related_entry_code
1 ChemSpider 289255
